data_4320561
loop_
_publ_author_name
'Hui-Zhong Kou'
'Song Gao'
'Ou Bai'
'Zhe-Ming Wang'

_publ_contact_author_address
;
State Key Laboratory of Rare Earth Materials Chemistry and Applications
PKU-HKU Joint Laboratory on Rare Earth Materials and Bioinorganic Chemistry
College of Chemistry and Molecular Engineering
Peking University
Beijing 100871
People's Republic of China
;
_publ_contact_author_email gaosong@chem.pku.edu.cn
_publ_contact_author_fax 86(10)62751708
_publ_contact_author_name 'Song Gao'
_publ_contact_author_phone 86(10)62756320
_publ_section_title
;
 Magnetic Characteristics of New Cyano-Bridged Two-Dimensional
 Honeycomb-Like Bimetallic Assemblies Containing Ni(II)-N\\tbC-Cr(III) or
 Ni(II)-N\\tbC-Cr(I) Linkages
;
_journal_name_full 'Inorganic Chemistry'
_journal_page_first 6287
_journal_page_last 6294
_journal_paper_doi 10.1021/ic010282j
_journal_volume 40
_journal_year 2001
_chemical_formula_sum 'C48 H108 Cr2 N30 Ni3 O9'
_chemical_formula_weight 1529.77
_chemical_name_systematic
;
   ?
;
_space_group_IT_number 147
_symmetry_cell_setting hexagonal
_symmetry_space_group_name_Hall '-P 3'
_symmetry_space_group_name_H-M 'P -3'
_atom_sites_solution_hydrogens geom
_atom_sites_solution_primary direct
_atom_sites_solution_secondary difmap
_audit_creation_method SHELXL-97
_cell_angle_alpha 90.00
_cell_angle_beta 90.00
_cell_angle_gamma 120.00
_cell_formula_units_Z 1
_cell_length_a 14.919(2)
_cell_length_b 14.919(2)
_cell_length_c 9.5246(19)
_cell_measurement_temperature 293(2)
_cell_volume 1835.9(5)
_computing_cell_refinement 'HKL Scalepack'
_computing_data_collection 'NONIUS Kappa CCD'
_computing_data_reduction 'HKL Denzo & Maxus'
_computing_molecular_graphics 'Siemens SHELXL (1990)'
_computing_publication_material 'Siemens SHELXL-97'
_computing_structure_refinement 'SHELXL-97 (Sheldrick, 1997)'
_computing_structure_solution 'SHELXS-97 (Sheldrick, 1990)'
_diffrn_ambient_temperature 293(2)
_diffrn_detector_area_resol_mean 0.71
_diffrn_measured_fraction_theta_full 0.988
_diffrn_measured_fraction_theta_max 0.988
_diffrn_measurement_device_type 'NONIUS Kappa CCD'
_diffrn_measurement_method CCD
_diffrn_radiation_monochromator graphite
_diffrn_radiation_source 'fine-focus sealed tube'
_diffrn_radiation_type MoK\a
_diffrn_radiation_wavelength 0.71073
_diffrn_reflns_av_R_equivalents 0.0617
_diffrn_reflns_av_sigmaI/netI 0.0391
_diffrn_reflns_limit_h_max 18
_diffrn_reflns_limit_h_min -19
_diffrn_reflns_limit_k_max 19
_diffrn_reflns_limit_k_min -16
_diffrn_reflns_limit_l_max 12
_diffrn_reflns_limit_l_min -11
_diffrn_reflns_number 20390
_diffrn_reflns_theta_full 27.87
_diffrn_reflns_theta_max 27.87
_diffrn_reflns_theta_min 3.47
_exptl_absorpt_coefficient_mu 1.110
_exptl_absorpt_correction_T_max 0.935
_exptl_absorpt_correction_T_min 0.848
_exptl_absorpt_correction_type SORTAV
_exptl_crystal_colour yellow
_exptl_crystal_density_diffrn 1.384
_exptl_crystal_density_method 'not measured'
_exptl_crystal_description plate
_exptl_crystal_F_000 810
_exptl_crystal_size_max 0.26
_exptl_crystal_size_mid 0.20
_exptl_crystal_size_min 0.14
_refine_diff_density_max 0.730
_refine_diff_density_min -0.629
_refine_diff_density_rms 0.092
_refine_ls_extinction_method none
_refine_ls_goodness_of_fit_ref 0.856
_refine_ls_hydrogen_treatment mixed
_refine_ls_matrix_type full
_refine_ls_number_parameters 142
_refine_ls_number_reflns 2893
_refine_ls_number_restraints 0
_refine_ls_restrained_S_all 0.856
_refine_ls_R_factor_all 0.0937
_refine_ls_R_factor_gt 0.0721
_refine_ls_shift/su_max 0.000
_refine_ls_shift/su_mean 0.000
_refine_ls_structure_factor_coef Fsqd
_refine_ls_weighting_details 'calc w=1/[\s^2^(Fo^2^)+(0.0648P)^2^+11.7968P] where P=(Fo^2^+2Fc^2^)/3'
_refine_ls_weighting_scheme calc
_refine_ls_wR_factor_gt 0.1749
_refine_ls_wR_factor_ref 0.1878
_reflns_number_gt 2225
_reflns_number_total 2893
_reflns_threshold_expression >2sigma(I)
_cod_data_source_file ic010282j_3.cif
_cod_data_source_block 2
_cod_depositor_comments
;
The following automatic conversions were performed:

'_symmetry_cell_setting' value 'Hexagonal' changed to 'hexagonal'
according to the built-in table from CIF Core dictionary named
'cif_core.dic' version 2.4.1 from 2010-06-29.

Automatic conversion script
Id: cif_fix_values 1646 2011-03-28 12:23:43Z adriana 
;
_cod_database_code 4320561

loop_
_symmetry_equiv_pos_as_xyz
'x, y, z'
'-y, x-y, z'
'-x+y, -x, z'
'-x, -y, -z'
'y, -x+y, -z'
'x-y, x, -z'

loop_
_atom_site_label
_atom_site_type_symbol
_atom_site_fract_x
_atom_site_fract_y
_atom_site_fract_z
_atom_site_U_iso_or_equiv
_atom_site_adp_type
_atom_site_occupancy
_atom_site_symmetry_multiplicity
_atom_site_calc_flag
_atom_site_refinement_flags
_atom_site_disorder_assembly
_atom_site_disorder_group
Cr Cr 0.6667 0.3333 0.68555(13) 0.0323(3) Uani 1 3 d S . .
Ni Ni 1.0000 0.5000 1.0000 0.0415(3) Uani 1 2 d S . .
N1 N 0.8591(3) 0.4112(4) 0.8952(5) 0.0550(11) Uani 1 1 d . . .
C1 C 0.7921(4) 0.3805(4) 0.8188(5) 0.0426(11) Uani 1 1 d . . .
C2 C 0.7173(5) 0.2490(5) 0.5693(6) 0.0544(13) Uani 1 1 d . . .
N2 N 0.7482(6) 0.2031(6) 0.5123(7) 0.090(2) Uani 1 1 d . . .
N4 N 1.0714(4) 0.4836(4) 0.8253(5) 0.0586(12) Uani 1 1 d . . .
H4 H 1.0212 0.4360 0.7683 0.070 Uiso 1 1 calc R . .
N3 N 1.0196(4) 0.6342(4) 0.9042(5) 0.0567(12) Uani 1 1 d . . .
H3 H 1.0758 0.6891 0.9436 0.068 Uiso 1 1 calc R . .
N5 N 1.0983(4) 0.3487(4) 0.9318(6) 0.0682(14) Uani 1 1 d . . .
C5 C 1.1452(5) 0.4462(5) 0.8578(8) 0.0652(16) Uani 1 1 d . . .
H7A H 1.1745 0.4389 0.7706 0.078 Uiso 1 1 calc R . .
H7B H 1.2015 0.4980 0.9141 0.078 Uiso 1 1 calc R . .
C4 C 1.1195(5) 0.5832(5) 0.7524(7) 0.0693(17) Uani 1 1 d . . .
H6A H 1.1342 0.5744 0.6558 0.083 Uiso 1 1 calc R . .
H6B H 1.1842 0.6314 0.7978 0.083 Uiso 1 1 calc R . .
C6 C 1.0703(5) 0.3494(5) 1.0781(7) 0.0663(17) Uani 1 1 d . . .
H6C H 1.1294 0.4038 1.1272 0.080 Uiso 1 1 calc R . .
H6D H 1.0540 0.2840 1.1210 0.080 Uiso 1 1 calc R . .
C3 C 1.0456(5) 0.6249(5) 0.7568(7) 0.0678(17) Uani 1 1 d . . .
H21A H 1.0773 0.6923 0.7119 0.081 Uiso 1 1 calc R . .
H21B H 0.9830 0.5788 0.7057 0.081 Uiso 1 1 calc R . .
C7 C 1.0191(7) 0.2578(6) 0.8511(10) 0.091(2) Uani 1 1 d . . .
H12A H 0.9572 0.2248 0.9087 0.110 Uiso 1 1 calc R . .
H12B H 1.0021 0.2849 0.7690 0.110 Uiso 1 1 calc R . .
O1 O 0.8739(16) 0.0921(18) 0.530(3) 0.387(12) Uani 1 1 d . . .
C8 C 1.0354(9) 0.1890(11) 0.8098(15) 0.41(2) Uani 1 1 d . . .
H8A H 0.9758 0.1376 0.7599 0.622 Uiso 1 1 calc R . .
H8B H 1.0488 0.1575 0.8888 0.622 Uiso 1 1 calc R . .
H8C H 1.0943 0.2182 0.7483 0.622 Uiso 1 1 calc R . .
O2 O 0.9739(9) 0.3827(11) 0.5733(15) 0.214(12) Uani 0.50 1 d PR . .

loop_
_atom_site_aniso_label
_atom_site_aniso_U_11
_atom_site_aniso_U_22
_atom_site_aniso_U_33
_atom_site_aniso_U_23
_atom_site_aniso_U_13
_atom_site_aniso_U_12
Cr 0.0307(4) 0.0307(4) 0.0354(6) 0.000 0.000 0.0154(2)
Ni 0.0264(4) 0.0422(5) 0.0522(5) -0.0060(4) -0.0040(3) 0.0143(4)
N1 0.036(2) 0.061(3) 0.059(3) -0.004(2) -0.007(2) 0.017(2)
C1 0.031(2) 0.042(3) 0.048(3) -0.001(2) 0.003(2) 0.014(2)
C2 0.062(3) 0.061(3) 0.048(3) -0.009(3) -0.004(3) 0.037(3)
N2 0.117(5) 0.109(5) 0.078(4) -0.021(4) 0.007(4) 0.082(5)
N4 0.043(2) 0.059(3) 0.071(3) -0.012(2) 0.001(2) 0.023(2)
N3 0.045(2) 0.052(3) 0.072(3) -0.009(2) -0.005(2) 0.024(2)
N5 0.061(3) 0.061(3) 0.089(4) -0.013(3) 0.001(3) 0.036(3)
C5 0.051(3) 0.061(4) 0.090(5) -0.009(3) 0.005(3) 0.032(3)
C4 0.057(4) 0.065(4) 0.070(4) 0.002(3) 0.011(3) 0.019(3)
C6 0.056(3) 0.059(4) 0.089(5) 0.001(3) -0.004(3) 0.033(3)
C3 0.060(4) 0.063(4) 0.071(4) 0.004(3) 0.010(3) 0.023(3)
C7 0.084(5) 0.073(5) 0.117(7) -0.030(5) -0.010(5) 0.040(4)
O1 0.28(2) 0.33(2) 0.58(3) -0.11(2) -0.07(2) 0.167(18)
C8 0.26(2) 0.33(3) 0.78(6) -0.44(4) -0.34(3) 0.25(2)
O2 0.095(11) 0.37(3) 0.114(12) -0.059(16) -0.010(9) 0.065(15)

loop_
_atom_type_symbol
_atom_type_description
_atom_type_scat_dispersion_real
_atom_type_scat_dispersion_imag
_atom_type_scat_source
C C 0.0033 0.0016 'International Tables Vol C Tables 4.2.6.8 and 6.1.1.4'
H H 0.0000 0.0000 'International Tables Vol C Tables 4.2.6.8 and 6.1.1.4'
N N 0.0061 0.0033 'International Tables Vol C Tables 4.2.6.8 and 6.1.1.4'
O O 0.0106 0.0060 'International Tables Vol C Tables 4.2.6.8 and 6.1.1.4'
Cr Cr 0.3209 0.6236 'International Tables Vol C Tables 4.2.6.8 and 6.1.1.4'
Ni Ni 0.3393 1.1124 'International Tables Vol C Tables 4.2.6.8 and 6.1.1.4'

loop_
_geom_angle_atom_site_label_1
_geom_angle_atom_site_label_2
_geom_angle_atom_site_label_3
_geom_angle
_geom_angle_site_symmetry_1
_geom_angle_site_symmetry_3
_geom_angle_publ_flag
C1 Cr C1 86.4(2) . 3_665 ?
C1 Cr C1 86.4(2) . 2_655 ?
C1 Cr C1 86.4(2) 3_665 2_655 ?
C1 Cr C2 89.5(2) . . ?
C1 Cr C2 89.5(2) 3_665 . ?
C1 Cr C2 174.3(2) 2_655 . ?
C1 Cr C2 174.3(2) . 3_665 ?
C1 Cr C2 89.5(2) 3_665 3_665 ?
C1 Cr C2 89.5(2) 2_655 3_665 ?
C2 Cr C2 94.3(2) . 3_665 ?
C1 Cr C2 89.5(2) . 2_655 ?
C1 Cr C2 174.3(2) 3_665 2_655 ?
C1 Cr C2 89.5(2) 2_655 2_655 ?
C2 Cr C2 94.3(2) . 2_655 ?
C2 Cr C2 94.3(2) 3_665 2_655 ?
N4 Ni N4 180.000(1) . 4_767 ?
N4 Ni N3 94.1(2) . 4_767 ?
N4 Ni N3 85.9(2) 4_767 4_767 ?
N4 Ni N3 85.9(2) . . ?
N4 Ni N3 94.1(2) 4_767 . ?
N3 Ni N3 180.000(1) 4_767 . ?
N4 Ni N1 87.40(19) . . ?
N4 Ni N1 92.60(19) 4_767 . ?
N3 Ni N1 89.26(19) 4_767 . ?
N3 Ni N1 90.74(19) . . ?
N4 Ni N1 92.60(19) . 4_767 ?
N4 Ni N1 87.40(19) 4_767 4_767 ?
N3 Ni N1 90.74(19) 4_767 4_767 ?
N3 Ni N1 89.26(19) . 4_767 ?
N1 Ni N1 180.000(1) . 4_767 ?
C1 N1 Ni 165.2(5) . . ?
N1 C1 Cr 175.3(5) . . ?
N2 C2 Cr 176.1(6) . . ?
C4 N4 C5 113.5(5) . . ?
C4 N4 Ni 106.5(4) . . ?
C5 N4 Ni 113.5(4) . . ?
C3 N3 C6 115.0(5) . 4_767 ?
C3 N3 Ni 104.0(4) . . ?
C6 N3 Ni 113.8(4) 4_767 . ?
C5 N5 C6 117.1(5) . . ?
C5 N5 C7 115.4(6) . . ?
C6 N5 C7 113.6(6) . . ?
N5 C5 N4 113.6(5) . . ?
N4 C4 C3 108.4(5) . . ?
N5 C6 N3 113.3(5) . 4_767 ?
N3 C3 C4 110.1(6) . . ?
C8 C7 N5 121.7(8) . . ?

loop_
_geom_bond_atom_site_label_1
_geom_bond_atom_site_label_2
_geom_bond_distance
_geom_bond_site_symmetry_2
_geom_bond_publ_flag
Cr C1 2.072(5) . ?
Cr C1 2.072(5) 3_665 ?
Cr C1 2.072(5) 2_655 ?
Cr C2 2.081(6) . ?
Cr C2 2.081(6) 3_665 ?
Cr C2 2.081(6) 2_655 ?
Ni N4 2.055(5) . ?
Ni N4 2.055(5) 4_767 ?
Ni N3 2.084(5) 4_767 ?
Ni N3 2.084(5) . ?
Ni N1 2.094(4) . ?
Ni N1 2.094(4) 4_767 ?
N1 C1 1.132(6) . ?
C2 N2 1.136(7) . ?
N4 C4 1.463(8) . ?
N4 C5 1.495(8) . ?
N3 C3 1.482(8) . ?
N3 C6 1.488(8) 4_767 ?
N5 C5 1.444(8) . ?
N5 C6 1.456(8) . ?
N5 C7 1.490(9) . ?
C4 C3 1.513(10) . ?
C6 N3 1.488(8) 4_767 ?
C7 C8 1.232(13) . ?
